data_7116511
loop_
_publ_author_name
'Katsutoshi Arai'
'Yoichi Kobayashi'
'Jiro Abe'

_publ_section_title
;
 Rational molecular designs for drastic acceleration of the color-fading
 speed of photochromic naphthopyrans
;
_journal_name_full Chem.Commun.
_journal_page_first 3057
_journal_paper_doi 10.1039/C4cc10294K
_journal_volume 51
_journal_year 2015
_chemical_formula_sum 'C29 H26 O2'
_chemical_formula_weight 406.50
_chemical_name_systematic 3(2isopropylphenyl)3(4methoxyphenyl)3Hbenzo[f]chromene
_chemical_properties_physical Photo-sensitive
_space_group_crystal_system monoclinic
_space_group_IT_number 14
_space_group_name_Hall '-P 2yn'
_space_group_name_H-M_alt 'P 1 21/n 1'
_symmetry_space_group_name_Hall '-P 2yn'
_symmetry_space_group_name_H-M 'P 1 21/n 1'
_atom_sites_solution_hydrogens geom
_audit_creation_method SHELXL-2013
_audit_update_record
;
2014-10-28 deposited with the CCDC.
2015-01-15 downloaded from the CCDC.
;
_cell_angle_alpha 90
_cell_angle_beta 103.4540(9)
_cell_angle_gamma 90
_cell_formula_units_Z 4
_cell_length_a 8.4797(6)
_cell_length_b 16.5725(12)
_cell_length_c 15.9445(11)
_cell_measurement_temperature 90
_cell_volume 2179.2(3)
_computing_structure_refinement 'SHELXL-2013 (Sheldrick, 2013)'
_diffrn_ambient_temperature 90
_diffrn_measured_fraction_theta_full 0.999
_diffrn_measured_fraction_theta_max 0.999
_diffrn_radiation_type MoK\a
_diffrn_radiation_wavelength 0.71073
_diffrn_reflns_av_R_equivalents 0.0155
_diffrn_reflns_av_unetI/netI 0.0195
_diffrn_reflns_Laue_measured_fraction_full 0.999
_diffrn_reflns_Laue_measured_fraction_max 0.999
_diffrn_reflns_limit_h_max 6
_diffrn_reflns_limit_h_min -10
_diffrn_reflns_limit_k_max 20
_diffrn_reflns_limit_k_min -20
_diffrn_reflns_limit_l_max 19
_diffrn_reflns_limit_l_min -19
_diffrn_reflns_number 11304
_diffrn_reflns_point_group_measured_fraction_full 0.999
_diffrn_reflns_point_group_measured_fraction_max 0.999
_diffrn_reflns_theta_full 25.242
_diffrn_reflns_theta_max 26.301
_diffrn_reflns_theta_min 1.798
_exptl_absorpt_coefficient_mu 0.076
_exptl_crystal_colour yellow
_exptl_crystal_density_diffrn 1.239
_exptl_crystal_description Block
_exptl_crystal_F_000 864
_exptl_crystal_preparation photochromic
_exptl_crystal_recrystallization_method 'Re-crystallisation from solvent: dichrolomethane/hexane mixed solvent'
_exptl_crystal_size_max 0.700
_exptl_crystal_size_mid 0.500
_exptl_crystal_size_min 0.300
_refine_diff_density_max 0.275
_refine_diff_density_min -0.211
_refine_diff_density_rms 0.041
_refine_ls_extinction_method none
_refine_ls_goodness_of_fit_ref 1.024
_refine_ls_hydrogen_treatment constr
_refine_ls_matrix_type full
_refine_ls_number_parameters 283
_refine_ls_number_reflns 4419
_refine_ls_number_restraints 0
_refine_ls_restrained_S_all 1.024
_refine_ls_R_factor_all 0.0430
_refine_ls_R_factor_gt 0.0366
_refine_ls_shift/su_max 0.001
_refine_ls_shift/su_mean 0.000
_refine_ls_structure_factor_coef Fsqd
_refine_ls_weighting_details 'w=1/[\s^2^(Fo^2^)+(0.0430P)^2^+0.8561P] where P=(Fo^2^+2Fc^2^)/3'
_refine_ls_weighting_scheme calc
_refine_ls_wR_factor_gt 0.0887
_refine_ls_wR_factor_ref 0.0937
_reflns_Friedel_coverage 0.000
_reflns_number_gt 3849
_reflns_number_total 4419
_reflns_threshold_expression 'I > 2\s(I)'
_cod_data_source_file c4cc10294k2.cif
_cod_data_source_block 140910_0m
_cod_database_code 7116511
_shelx_space_group_comment
;
The symmetry employed for this shelxl refinement is uniquely defined
by the following loop, which should always be used as a source of
symmetry information in preference to the above space-group names.
They are only intended as comments.
;
_shelx_estimated_absorpt_t_min 0.949
_shelx_estimated_absorpt_t_max 0.978
_shelxl_version_number 2013-3

loop_
_space_group_symop_operation_xyz
'x, y, z'
'-x+1/2, y+1/2, -z+1/2'
'-x, -y, -z'
'x-1/2, -y-1/2, z-1/2'

loop_
_atom_site_label
_atom_site_type_symbol
_atom_site_fract_x
_atom_site_fract_y
_atom_site_fract_z
_atom_site_U_iso_or_equiv
_atom_site_adp_type
_atom_site_occupancy
_atom_site_site_symmetry_order
_atom_site_calc_flag
_atom_site_refinement_flags_posn
_atom_site_refinement_flags_adp
O1 O 0.91745(9) 0.15975(5) 0.91992(5) 0.01678(18) Uani 1 1 d . .
O2 O 1.27125(11) 0.07958(5) 0.62794(6) 0.0257(2) Uani 1 1 d . .
C1 C 0.54854(14) 0.11302(6) 0.99664(7) 0.0163(2) Uani 1 1 d . .
C2 C 0.68745(14) 0.16174(7) 0.79600(7) 0.0185(2) Uani 1 1 d . .
H2 H 0.6492 0.1610 0.7351 0.022 Uiso 1 1 calc R U
C3 C 0.64886(14) 0.13269(7) 0.93865(7) 0.0157(2) Uani 1 1 d . .
C4 C 0.96850(13) 0.16596(7) 0.77937(7) 0.0157(2) Uani 1 1 d . .
C5 C 0.61940(14) 0.10684(7) 1.08670(7) 0.0170(2) Uani 1 1 d . .
C6 C 1.13683(14) 0.06231(7) 0.73922(8) 0.0196(2) Uani 1 1 d . .
H6 H 1.1840 0.0101 0.7483 0.023 Uiso 1 1 calc R U
C7 C 1.00097(14) 0.33055(7) 0.87769(7) 0.0182(2) Uani 1 1 d . .
C8 C 0.52053(15) 0.08553(7) 1.14361(8) 0.0202(3) Uani 1 1 d . .
H8 H 0.5672 0.0817 1.2037 0.024 Uiso 1 1 calc R U
C9 C 0.78822(15) 0.12122(7) 1.11661(7) 0.0182(2) Uani 1 1 d . .
H9 H 0.8362 0.1176 1.1766 0.022 Uiso 1 1 calc R U
C10 C 0.88302(14) 0.14020(7) 1.06083(7) 0.0177(2) Uani 1 1 d . .
H10 H 0.9959 0.1493 1.0819 0.021 Uiso 1 1 calc R U
C11 C 0.28804(15) 0.07651(7) 1.02435(8) 0.0217(3) Uani 1 1 d . .
H11 H 0.1756 0.0659 1.0034 0.026 Uiso 1 1 calc R U
C12 C 0.85624(14) 0.28769(7) 0.84380(7) 0.0168(2) Uani 1 1 d . .
C13 C 0.81202(14) 0.14614(7) 0.97179(7) 0.0155(2) Uani 1 1 d . .
C14 C 1.16913(14) 0.11131(7) 0.67441(7) 0.0182(2) Uani 1 1 d . .
C15 C 0.85481(13) 0.19519(7) 0.83457(7) 0.0162(2) Uani 1 1 d . .
C16 C 0.38039(14) 0.09755(7) 0.96768(8) 0.0190(2) Uani 1 1 d . .
H16 H 0.3307 0.1018 0.9080 0.023 Uiso 1 1 calc R U
C17 C 0.99956(14) 0.21359(7) 0.71360(7) 0.0187(2) Uani 1 1 d . .
H17 H 0.9515 0.2656 0.7041 0.022 Uiso 1 1 calc R U
C18 C 1.03673(14) 0.08892(7) 0.79056(7) 0.0182(2) Uani 1 1 d . .
H18 H 1.0141 0.0544 0.8339 0.022 Uiso 1 1 calc R U
C19 C 0.59233(14) 0.13328(7) 0.84488(7) 0.0181(2) Uani 1 1 d . .
H19 H 0.4874 0.1133 0.8187 0.022 Uiso 1 1 calc R U
C20 C 0.71180(15) 0.33038(8) 0.81599(8) 0.0219(3) Uani 1 1 d . .
H20 H 0.6141 0.3016 0.7941 0.026 Uiso 1 1 calc R U
C21 C 0.99356(16) 0.41478(7) 0.87934(8) 0.0233(3) Uani 1 1 d . .
H21 H 1.0904 0.4444 0.9010 0.028 Uiso 1 1 calc R U
C22 C 0.35816(15) 0.07040(7) 1.11315(8) 0.0215(3) Uani 1 1 d . .
H22 H 0.2933 0.0558 1.1520 0.026 Uiso 1 1 calc R U
C23 C 0.84930(17) 0.45641(8) 0.85034(8) 0.0279(3) Uani 1 1 d . .
H23 H 0.8480 0.5137 0.8516 0.033 Uiso 1 1 calc R U
C24 C 1.16324(14) 0.28992(7) 0.91522(7) 0.0196(3) Uani 1 1 d . .
H24 H 1.1496 0.2308 0.9031 0.024 Uiso 1 1 calc R U
C25 C 1.09942(15) 0.18725(7) 0.66108(7) 0.0196(2) Uani 1 1 d . .
H25 H 1.1196 0.2210 0.6166 0.024 Uiso 1 1 calc R U
C26 C 1.21029(16) 0.30076(8) 1.01330(8) 0.0276(3) Uani 1 1 d . .
H26A H 1.2296 0.3581 1.0271 0.041 Uiso 1 1 calc R U
H26B H 1.3092 0.2700 1.0373 0.041 Uiso 1 1 calc R U
H26C H 1.1222 0.2812 1.0382 0.041 Uiso 1 1 calc R U
C27 C 0.70751(17) 0.41386(8) 0.81951(8) 0.0274(3) Uani 1 1 d . .
H27 H 0.6076 0.4417 0.8008 0.033 Uiso 1 1 calc R U
C28 C 1.29921(16) 0.32022(9) 0.87453(9) 0.0294(3) Uani 1 1 d . .
H28A H 1.2695 0.3104 0.8122 0.044 Uiso 1 1 calc R U
H28B H 1.3999 0.2914 0.9000 0.044 Uiso 1 1 calc R U
H28C H 1.3152 0.3782 0.8854 0.044 Uiso 1 1 calc R U
C29 C 1.3043(2) 0.12804(9) 0.56035(10) 0.0388(4) Uani 1 1 d . .
H29A H 1.2028 0.1394 0.5181 0.058 Uiso 1 1 calc R U
H29B H 1.3786 0.0992 0.5321 0.058 Uiso 1 1 calc R U
H29C H 1.3541 0.1789 0.5843 0.058 Uiso 1 1 calc R U

loop_
_atom_site_aniso_label
_atom_site_aniso_U_11
_atom_site_aniso_U_22
_atom_site_aniso_U_33
_atom_site_aniso_U_23
_atom_site_aniso_U_13
_atom_site_aniso_U_12
O1 0.0149(4) 0.0208(4) 0.0147(4) 0.0038(3) 0.0036(3) 0.0005(3)
O2 0.0317(5) 0.0228(5) 0.0280(5) 0.0019(4) 0.0177(4) 0.0057(4)
C1 0.0194(6) 0.0104(5) 0.0200(6) -0.0009(4) 0.0063(5) 0.0019(4)
C2 0.0184(6) 0.0202(6) 0.0158(5) 0.0005(4) 0.0013(4) 0.0012(5)
C3 0.0177(6) 0.0121(5) 0.0177(6) 0.0003(4) 0.0047(4) 0.0005(4)
C4 0.0142(5) 0.0174(5) 0.0146(5) -0.0011(4) 0.0015(4) -0.0018(4)
C5 0.0214(6) 0.0112(5) 0.0198(6) -0.0006(4) 0.0076(5) 0.0016(4)
C6 0.0211(6) 0.0141(5) 0.0233(6) 0.0008(5) 0.0048(5) 0.0016(5)
C7 0.0221(6) 0.0198(6) 0.0148(5) 0.0002(4) 0.0087(5) 0.0002(5)
C8 0.0268(6) 0.0160(6) 0.0194(6) -0.0006(4) 0.0088(5) 0.0020(5)
C9 0.0238(6) 0.0161(5) 0.0142(5) 0.0005(4) 0.0033(5) 0.0017(5)
C10 0.0171(6) 0.0156(5) 0.0197(6) -0.0003(4) 0.0025(5) 0.0004(4)
C11 0.0184(6) 0.0183(6) 0.0301(7) -0.0018(5) 0.0091(5) 0.0004(5)
C12 0.0197(6) 0.0190(6) 0.0135(5) 0.0015(4) 0.0073(4) 0.0018(5)
C13 0.0183(6) 0.0118(5) 0.0175(5) 0.0010(4) 0.0064(4) 0.0004(4)
C14 0.0169(5) 0.0196(6) 0.0179(6) -0.0034(4) 0.0039(5) -0.0004(5)
C15 0.0165(6) 0.0187(6) 0.0131(5) 0.0028(4) 0.0029(4) 0.0010(4)
C16 0.0196(6) 0.0173(6) 0.0208(6) -0.0004(5) 0.0057(5) 0.0020(5)
C17 0.0222(6) 0.0171(5) 0.0169(5) 0.0021(4) 0.0047(5) 0.0038(5)
C18 0.0193(6) 0.0167(6) 0.0188(6) 0.0022(4) 0.0045(5) -0.0027(5)
C19 0.0155(5) 0.0190(6) 0.0190(6) -0.0003(5) 0.0022(4) -0.0005(4)
C20 0.0214(6) 0.0257(6) 0.0201(6) 0.0033(5) 0.0075(5) 0.0037(5)
C21 0.0309(7) 0.0199(6) 0.0220(6) -0.0013(5) 0.0120(5) -0.0033(5)
C22 0.0256(6) 0.0161(6) 0.0272(6) -0.0002(5) 0.0151(5) 0.0013(5)
C23 0.0427(8) 0.0170(6) 0.0280(7) 0.0030(5) 0.0167(6) 0.0056(6)
C24 0.0178(6) 0.0216(6) 0.0198(6) -0.0010(5) 0.0049(5) -0.0026(5)
C25 0.0243(6) 0.0191(6) 0.0162(5) 0.0022(4) 0.0063(5) 0.0004(5)
C26 0.0272(7) 0.0325(7) 0.0215(6) -0.0029(5) 0.0024(5) -0.0024(6)
C27 0.0305(7) 0.0259(7) 0.0276(7) 0.0063(5) 0.0105(6) 0.0119(6)
C28 0.0224(6) 0.0338(7) 0.0342(7) 0.0023(6) 0.0109(6) -0.0027(6)
C29 0.0552(10) 0.0320(8) 0.0410(8) 0.0060(6) 0.0349(8) 0.0088(7)

loop_
_atom_type_symbol
_atom_type_description
_atom_type_scat_dispersion_real
_atom_type_scat_dispersion_imag
_atom_type_scat_source
C C 0.0033 0.0016 'International Tables Vol C Tables 4.2.6.8 and 6.1.1.4'
H H 0.0000 0.0000 'International Tables Vol C Tables 4.2.6.8 and 6.1.1.4'
O O 0.0106 0.0060 'International Tables Vol C Tables 4.2.6.8 and 6.1.1.4'

loop_
_geom_angle_atom_site_label_1
_geom_angle_atom_site_label_2
_geom_angle_atom_site_label_3
_geom_angle
C13 O1 C15 118.72(8)
C14 O2 C29 116.99(10)
C16 C1 C5 118.15(11)
C16 C1 C3 122.34(10)
C5 C1 C3 119.49(10)
C19 C2 C15 122.01(10)
C19 C2 H2 119.0
C15 C2 H2 119.0
C13 C3 C1 118.88(10)
C13 C3 C19 116.89(10)
C1 C3 C19 124.04(10)
C17 C4 C18 118.13(11)
C17 C4 C15 120.80(10)
C18 C4 C15 120.98(10)
C8 C5 C9 121.85(11)
C8 C5 C1 119.33(11)
C9 C5 C1 118.81(10)
C18 C6 C14 120.56(11)
C18 C6 H6 119.7
C14 C6 H6 119.7
C21 C7 C12 118.08(11)
C21 C7 C24 118.31(11)
C12 C7 C24 123.57(10)
C22 C8 C5 120.90(11)
C22 C8 H8 119.5
C5 C8 H8 119.5
C10 C9 C5 121.31(11)
C10 C9 H9 119.3
C5 C9 H9 119.3
C9 C10 C13 119.53(11)
C9 C10 H10 120.2
C13 C10 H10 120.2
C16 C11 C22 120.62(11)
C16 C11 H11 119.7
C22 C11 H11 119.7
C20 C12 C7 119.16(11)
C20 C12 C15 119.20(11)
C7 C12 C15 121.62(10)
O1 C13 C3 122.16(10)
O1 C13 C10 115.67(10)
C3 C13 C10 121.97(11)
O2 C14 C25 124.53(11)
O2 C14 C6 115.89(10)
C25 C14 C6 119.57(11)
O1 C15 C2 109.49(9)
O1 C15 C4 105.50(8)
C2 C15 C4 107.90(9)
O1 C15 C12 108.51(9)
C2 C15 C12 112.90(9)
C4 C15 C12 112.26(9)
C11 C16 C1 121.14(11)
C11 C16 H16 119.4
C1 C16 H16 119.4
C4 C17 C25 121.72(11)
C4 C17 H17 119.1
C25 C17 H17 119.1
C6 C18 C4 120.64(11)
C6 C18 H18 119.7
C4 C18 H18 119.7
C2 C19 C3 120.16(11)
C2 C19 H19 119.9
C3 C19 H19 119.9
C27 C20 C12 121.55(12)
C27 C20 H20 119.2
C12 C20 H20 119.2
C23 C21 C7 122.04(12)
C23 C21 H21 119.0
C7 C21 H21 119.0
C8 C22 C11 119.85(11)
C8 C22 H22 120.1
C11 C22 H22 120.1
C27 C23 C21 119.46(12)
C27 C23 H23 120.3
C21 C23 H23 120.3
C7 C24 C28 112.85(10)
C7 C24 C26 110.25(10)
C28 C24 C26 110.53(10)
C7 C24 H24 107.7
C28 C24 H24 107.7
C26 C24 H24 107.7
C14 C25 C17 119.34(11)
C14 C25 H25 120.3
C17 C25 H25 120.3
C24 C26 H26A 109.5
C24 C26 H26B 109.5
H26A C26 H26B 109.5
C24 C26 H26C 109.5
H26A C26 H26C 109.5
H26B C26 H26C 109.5
C23 C27 C20 119.67(12)
C23 C27 H27 120.2
C20 C27 H27 120.2
C24 C28 H28A 109.5
C24 C28 H28B 109.5
H28A C28 H28B 109.5
C24 C28 H28C 109.5
H28A C28 H28C 109.5
H28B C28 H28C 109.5
O2 C29 H29A 109.5
O2 C29 H29B 109.5
H29A C29 H29B 109.5
O2 C29 H29C 109.5
H29A C29 H29C 109.5
H29B C29 H29C 109.5

loop_
_geom_bond_atom_site_label_1
_geom_bond_atom_site_label_2
_geom_bond_distance
O1 C13 1.3705(13)
O1 C15 1.4638(13)
O2 C14 1.3689(14)
O2 C29 1.4229(16)
C1 C16 1.4163(16)
C1 C5 1.4255(16)
C1 C3 1.4320(16)
C2 C19 1.3316(17)
C2 C15 1.5143(16)
C2 H2 0.9500
C3 C13 1.3794(16)
C3 C19 1.4600(16)
C4 C17 1.3858(16)
C4 C18 1.3960(16)
C4 C15 1.5276(15)
C5 C8 1.4160(17)
C5 C9 1.4198(17)
C6 C18 1.3814(17)
C6 C14 1.3907(17)
C6 H6 0.9500
C7 C21 1.3978(17)
C7 C12 1.4121(17)
C7 C24 1.5238(16)
C8 C22 1.3723(18)
C8 H8 0.9500
C9 C10 1.3671(17)
C9 H9 0.9500
C10 C13 1.4106(16)
C10 H10 0.9500
C11 C16 1.3713(17)
C11 C22 1.4060(18)
C11 H11 0.9500
C12 C20 1.3946(16)
C12 C15 1.5398(16)
C14 C25 1.3857(17)
C16 H16 0.9500
C17 C25 1.3923(17)
C17 H17 0.9500
C18 H18 0.9500
C19 H19 0.9500
C20 C27 1.3854(18)
C20 H20 0.9500
C21 C23 1.3867(19)
C21 H21 0.9500
C22 H22 0.9500
C23 C27 1.382(2)
C23 H23 0.9500
C24 C28 1.5332(17)
C24 C26 1.5319(16)
C24 H24 1.0000
C25 H25 0.9500
C26 H26A 0.9800
C26 H26B 0.9800
C26 H26C 0.9800
C27 H27 0.9500
C28 H28A 0.9800
C28 H28B 0.9800
C28 H28C 0.9800
C29 H29A 0.9800
C29 H29B 0.9800
C29 H29C 0.9800
